data_2206138
loop_
_publ_author_name
'Jones, Peter G.'
'Bubenitschek, Peter'
'Hopf, Henning'
'Mlynek, Cornelia'

_publ_section_title
;
 (<i>E</i>)-2,2,6,6-Tetramethylhept-4-en-3-one
;
_journal_issue 7
_journal_name_full 'Acta Crystallographica Section E'
_journal_page_first o2181
_journal_page_last o2182
_journal_paper_doi 10.1107/S1600536805018386
_journal_volume 61
_journal_year 2005
_chemical_formula_iupac 'C11 H20 O'
_chemical_formula_moiety 'C11 H20 O'
_chemical_formula_sum 'C11 H20 O'
_chemical_formula_weight 168.27
_chemical_name_systematic
;
(E)-2,2,6,6-Tetramethyl-4-hepten-3-one
;
_space_group_IT_number 14
_symmetry_cell_setting monoclinic
_symmetry_space_group_name_Hall '-P 2yn'
_symmetry_space_group_name_H-M 'P 1 21/n 1'
_atom_sites_solution_hydrogens geom
_atom_sites_solution_primary direct
_atom_sites_solution_secondary difmap
_audit_creation_method SHELXL-97
_cell_angle_alpha 90.00
_cell_angle_beta 94.324(6)
_cell_angle_gamma 90.00
_cell_formula_units_Z 4
_cell_length_a 5.8205(5)
_cell_length_b 18.0795(15)
_cell_length_c 10.6725(10)
_cell_measurement_reflns_used 63
_cell_measurement_temperature 173(2)
_cell_measurement_theta_max 12.5
_cell_measurement_theta_min 4
_cell_volume 1119.89(17)
_computing_cell_refinement XSCANS
_computing_data_collection 'XSCANS (Fait, 1991)'
_computing_data_reduction XSCANS
_computing_molecular_graphics 'XP5 (Siemens, 1994)'
_computing_publication_material SHELXL97
_computing_structure_refinement 'SHELXL97 (Sheldrick, 1997)'
_computing_structure_solution 'SHELXS97 (Sheldrick, 1990)'
_diffrn_ambient_temperature 173(2)
_diffrn_measured_fraction_theta_full 0.998
_diffrn_measured_fraction_theta_max 0.998
_diffrn_measurement_device_type 'Siemens P4'
_diffrn_measurement_method \w
_diffrn_radiation_monochromator graphite
_diffrn_radiation_source 'fine-focus sealed tube'
_diffrn_radiation_type MoK\a
_diffrn_radiation_wavelength 0.71073
_diffrn_reflns_av_R_equivalents 0.0219
_diffrn_reflns_av_sigmaI/netI 0.0446
_diffrn_reflns_limit_h_max 6
_diffrn_reflns_limit_h_min 0
_diffrn_reflns_limit_k_max 21
_diffrn_reflns_limit_k_min 0
_diffrn_reflns_limit_l_max 12
_diffrn_reflns_limit_l_min -12
_diffrn_reflns_number 2161
_diffrn_reflns_theta_full 25.00
_diffrn_reflns_theta_max 25.00
_diffrn_reflns_theta_min 3.69
_diffrn_standards_decay_% 2
_diffrn_standards_interval_count 247
_diffrn_standards_number 3
_exptl_absorpt_coefficient_mu 0.061
_exptl_absorpt_correction_type none
_exptl_crystal_colour colourless
_exptl_crystal_density_diffrn 0.998
_exptl_crystal_density_method 'not measured'
_exptl_crystal_description prism
_exptl_crystal_F_000 376
_exptl_crystal_size_max 0.7
_exptl_crystal_size_mid 0.5
_exptl_crystal_size_min 0.4
_refine_diff_density_max 0.105
_refine_diff_density_min -0.149
_refine_ls_extinction_method none
_refine_ls_goodness_of_fit_ref 0.928
_refine_ls_hydrogen_treatment constr
_refine_ls_matrix_type full
_refine_ls_number_parameters 115
_refine_ls_number_reflns 1961
_refine_ls_number_restraints 0
_refine_ls_restrained_S_all 0.928
_refine_ls_R_factor_all 0.0714
_refine_ls_R_factor_gt 0.0401
_refine_ls_shift/su_max 0.000
_refine_ls_shift/su_mean 0.000
_refine_ls_structure_factor_coef Fsqd
_refine_ls_weighting_details 'calc w=1/[\s^2^(Fo^2^)+(0.0518P)^2^] where P=(Fo^2^+2Fc^2^)/3'
_refine_ls_weighting_scheme calc
_refine_ls_wR_factor_gt 0.0886
_refine_ls_wR_factor_ref 0.0981
_reflns_number_gt 1262
_reflns_number_total 1961
_reflns_threshold_expression I>2\s(I)
_cod_data_source_file bt6682.cif
_cod_data_source_block 3
_cod_original_sg_symbol_H-M 'P 21/n'
_cod_database_code 2206138
_cod_database_fobs_code 2206138

loop_
_symmetry_equiv_pos_as_xyz
'x, y, z'
'-x+1/2, y+1/2, -z+1/2'
'-x, -y, -z'
'x-1/2, -y-1/2, z-1/2'

loop_
_atom_site_label
_atom_site_fract_x
_atom_site_fract_y
_atom_site_fract_z
_atom_site_U_iso_or_equiv
_atom_site_adp_type
_atom_site_calc_flag
_atom_site_refinement_flags
_atom_site_occupancy
_atom_site_type_symbol
O1 0.70130(19) 0.41634(6) 0.67258(11) 0.0456(3) Uani d . 1 O
C1 0.2183(3) 0.52955(9) 0.64747(14) 0.0443(4) Uani d . 1 C
H1A 0.1579 0.5727 0.6900 0.053 Uiso calc R 1 H
H1B 0.0905 0.4970 0.6186 0.053 Uiso calc R 1 H
H1C 0.2992 0.5460 0.5752 0.053 Uiso calc R 1 H
C2 0.3855(3) 0.48751(8) 0.73898(13) 0.0309(4) Uani d . 1 C
C3 0.4919(3) 0.42294(8) 0.67205(13) 0.0319(4) Uani d . 1 C
C4 0.3370(3) 0.36774(8) 0.60649(13) 0.0334(4) Uani d . 1 C
H4 0.1748 0.3724 0.6089 0.040 Uiso calc R 1 H
C5 0.4234(3) 0.31197(8) 0.54468(13) 0.0329(4) Uani d . 1 C
H5 0.5868 0.3109 0.5459 0.039 Uiso calc R 1 H
C6 0.3016(3) 0.25024(8) 0.47296(14) 0.0338(4) Uani d . 1 C
C7 0.3825(3) 0.17719(8) 0.53440(17) 0.0498(5) Uani d . 1 C
H7A 0.5505 0.1736 0.5347 0.060 Uiso calc R 1 H
H7B 0.3114 0.1357 0.4868 0.060 Uiso calc R 1 H
H7C 0.3373 0.1756 0.6210 0.060 Uiso calc R 1 H
C8 0.5759(3) 0.53918(9) 0.79146(17) 0.0497(5) Uani d . 1 C
H8A 0.6827 0.5118 0.8498 0.060 Uiso calc R 1 H
H8B 0.5080 0.5802 0.8360 0.060 Uiso calc R 1 H
H8C 0.6596 0.5587 0.7223 0.060 Uiso calc R 1 H
C9 0.2533(3) 0.45632(9) 0.84596(14) 0.0446(4) Uani d . 1 C
H9A 0.3591 0.4283 0.9039 0.054 Uiso calc R 1 H
H9B 0.1304 0.4236 0.8112 0.054 Uiso calc R 1 H
H9C 0.1858 0.4971 0.8913 0.054 Uiso calc R 1 H
C10 0.3726(3) 0.25173(9) 0.33767(14) 0.0478(5) Uani d . 1 C
H10A 0.3171 0.2975 0.2966 0.057 Uiso calc R 1 H
H10B 0.3052 0.2091 0.2916 0.057 Uiso calc R 1 H
H10C 0.5409 0.2495 0.3383 0.057 Uiso calc R 1 H
C11 0.0404(3) 0.25620(9) 0.47224(17) 0.0494(5) Uani d . 1 C
H11A -0.0053 0.2536 0.5586 0.059 Uiso calc R 1 H
H11B -0.0312 0.2154 0.4230 0.059 Uiso calc R 1 H
H11C -0.0103 0.3034 0.4346 0.059 Uiso calc R 1 H

loop_
_atom_site_aniso_label
_atom_site_aniso_U_11
_atom_site_aniso_U_22
_atom_site_aniso_U_33
_atom_site_aniso_U_12
_atom_site_aniso_U_13
_atom_site_aniso_U_23
O1 0.0343(7) 0.0456(7) 0.0568(8) -0.0022(5) 0.0022(5) -0.0138(6)
C1 0.0560(11) 0.0369(9) 0.0395(9) 0.0077(8) 0.0006(8) 0.0016(7)
C2 0.0354(8) 0.0292(8) 0.0281(8) -0.0005(7) 0.0017(7) -0.0018(7)
C3 0.0354(9) 0.0312(8) 0.0291(8) -0.0017(7) 0.0029(7) 0.0022(6)
C4 0.0293(8) 0.0338(8) 0.0373(8) -0.0005(7) 0.0036(7) -0.0049(7)
C5 0.0303(8) 0.0329(8) 0.0359(9) -0.0008(7) 0.0043(7) -0.0009(7)
C6 0.0333(9) 0.0277(8) 0.0406(9) -0.0024(7) 0.0052(7) -0.0049(7)
C7 0.0568(12) 0.0331(9) 0.0601(11) -0.0004(8) 0.0070(9) 0.0021(8)
C8 0.0499(11) 0.0410(10) 0.0578(11) -0.0015(9) 0.0003(9) -0.0184(9)
C9 0.0574(11) 0.0446(10) 0.0326(9) 0.0055(9) 0.0089(8) 0.0013(8)
C10 0.0574(11) 0.0435(10) 0.0425(9) -0.0075(9) 0.0034(8) -0.0085(8)
C11 0.0372(10) 0.0434(10) 0.0669(12) -0.0052(8) -0.0002(9) -0.0147(9)

loop_
_atom_type_symbol
_atom_type_description
_atom_type_scat_dispersion_real
_atom_type_scat_dispersion_imag
_atom_type_scat_source
C C 0.0033 0.0016 'International Tables Vol C Tables 4.2.6.8 and 6.1.1.4'
H H 0.0000 0.0000 'International Tables Vol C Tables 4.2.6.8 and 6.1.1.4'
O O 0.0106 0.0060 'International Tables Vol C Tables 4.2.6.8 and 6.1.1.4'

loop_
_geom_angle_atom_site_label_1
_geom_angle_atom_site_label_2
_geom_angle_atom_site_label_3
_geom_angle
_geom_angle_publ_flag
C2 C1 H1A 109.5 ?
C2 C1 H1B 109.5 ?
H1A C1 H1B 109.5 ?
C2 C1 H1C 109.5 ?
H1A C1 H1C 109.5 ?
H1B C1 H1C 109.5 ?
C8 C2 C3 109.36(12) ?
C8 C2 C1 109.91(13) ?
C3 C2 C1 110.07(11) ?
C8 C2 C9 110.13(13) ?
C3 C2 C9 108.19(12) ?
C1 C2 C9 109.15(13) ?
O1 C3 C4 120.38(14) y
O1 C3 C2 120.81(14) y
C4 C3 C2 118.80(13) y
C5 C4 C3 120.43(14) ?
C5 C4 H4 119.8 ?
C3 C4 H4 119.8 ?
C4 C5 C6 129.60(14) y
C4 C5 H5 115.2 ?
C6 C5 H5 115.2 ?
C5 C6 C11 112.52(13) ?
C5 C6 C10 108.49(12) ?
C11 C6 C10 109.51(14) ?
C5 C6 C7 107.73(12) ?
C11 C6 C7 109.71(13) ?
C10 C6 C7 108.80(13) ?
C6 C7 H7A 109.5 ?
C6 C7 H7B 109.5 ?
H7A C7 H7B 109.5 ?
C6 C7 H7C 109.5 ?
H7A C7 H7C 109.5 ?
H7B C7 H7C 109.5 ?
C2 C8 H8A 109.5 ?
C2 C8 H8B 109.5 ?
H8A C8 H8B 109.5 ?
C2 C8 H8C 109.5 ?
H8A C8 H8C 109.5 ?
H8B C8 H8C 109.5 ?
C2 C9 H9A 109.5 ?
C2 C9 H9B 109.5 ?
H9A C9 H9B 109.5 ?
C2 C9 H9C 109.5 ?
H9A C9 H9C 109.5 ?
H9B C9 H9C 109.5 ?
C6 C10 H10A 109.5 ?
C6 C10 H10B 109.5 ?
H10A C10 H10B 109.5 ?
C6 C10 H10C 109.5 ?
H10A C10 H10C 109.5 ?
H10B C10 H10C 109.5 ?
C6 C11 H11A 109.5 ?
C6 C11 H11B 109.5 ?
H11A C11 H11B 109.5 ?
C6 C11 H11C 109.5 ?
H11A C11 H11C 109.5 ?
H11B C11 H11C 109.5 ?

loop_
_geom_bond_atom_site_label_1
_geom_bond_atom_site_label_2
_geom_bond_distance
_geom_bond_publ_flag
O1 C3 1.2241(17) ?
C1 C2 1.528(2) ?
C1 H1A 0.9800 ?
C1 H1B 0.9800 ?
C1 H1C 0.9800 ?
C2 C8 1.524(2) ?
C2 C3 1.524(2) y
C2 C9 1.532(2) ?
C3 C4 1.484(2) y
C4 C5 1.325(2) y
C4 H4 0.9500 ?
C5 C6 1.501(2) y
C5 H5 0.9500 ?
C6 C11 1.524(2) ?
C6 C10 1.532(2) ?
C6 C7 1.533(2) ?
C7 H7A 0.9800 ?
C7 H7B 0.9800 ?
C7 H7C 0.9800 ?
C8 H8A 0.9800 ?
C8 H8B 0.9800 ?
C8 H8C 0.9800 ?
C9 H9A 0.9800 ?
C9 H9B 0.9800 ?
C9 H9C 0.9800 ?
C10 H10A 0.9800 ?
C10 H10B 0.9800 ?
C10 H10C 0.9800 ?
C11 H11A 0.9800 ?
C11 H11B 0.9800 ?
C11 H11C 0.9800 ?

loop_
_geom_hbond_atom_site_label_D
_geom_hbond_atom_site_label_H
_geom_hbond_atom_site_label_A
_geom_hbond_site_symmetry_A
_geom_hbond_distance_DH
_geom_hbond_distance_HA
_geom_hbond_distance_DA
_geom_hbond_angle_DHA
C10 H10B O1 4_565 0.98 2.65 3.615(2) 169

loop_
_geom_torsion_atom_site_label_1
_geom_torsion_atom_site_label_2
_geom_torsion_atom_site_label_3
_geom_torsion_atom_site_label_4
_geom_torsion
C8 C2 C3 O1 4.05(19)
C1 C2 C3 O1 124.90(15)
C9 C2 C3 O1 -115.91(16)
C8 C2 C3 C4 -176.27(13)
C1 C2 C3 C4 -55.43(17)
C9 C2 C3 C4 63.77(17)
O1 C3 C4 C5 -2.0(2)
C2 C3 C4 C5 178.29(13)
C3 C4 C5 C6 179.71(13)
C4 C5 C6 C11 1.3(2)
C4 C5 C6 C10 122.58(17)
C4 C5 C6 C7 -119.79(17)

loop_
_cod_related_entry_id
_cod_related_entry_database
_cod_related_entry_code
1 ChemSpider 30654822
